data_4108493
loop_
_publ_author_name
'Sumohan Misra'
'Gordon J. Miller'

_publ_section_title
;
 Gd5-xYxTt4 (Tt = Si or Ge): Effect of Metal Substitution on Structure,
 Bonding, and Magnetism
;
_journal_name_full 'Journal of the American Chemical Society'
_journal_page_first 13900
_journal_page_last 13911
_journal_paper_doi 10.1021/ja802848r
_journal_volume 130
_journal_year 2008
_chemical_formula_sum 'Gd3 Ge4 Y2'
_chemical_formula_weight 939.93
_chemical_name_systematic
; 
 ? 
;
_space_group_IT_number 62
_symmetry_cell_setting orthorhombic
_symmetry_space_group_name_Hall '-P 2ac 2n'
_symmetry_space_group_name_H-M 'P n m a'
_atom_sites_solution_hydrogens geom
_atom_sites_solution_primary direct
_atom_sites_solution_secondary difmap
_audit_creation_method SHELXL-97
_cell_angle_alpha 90.00
_cell_angle_beta 90.00
_cell_angle_gamma 90.00
_cell_formula_units_Z 4
_cell_length_a 7.663(3)
_cell_length_b 14.772(6)
_cell_length_c 7.748(3)
_cell_measurement_temperature 273(2)
_cell_volume 877.1(6)
_computing_cell_refinement 'Bruker SMART'
_computing_data_collection 'Bruker SMART'
_computing_data_reduction 'Bruker SAINT'
_computing_molecular_graphics 'Bruker SHELXTL'
_computing_publication_material 'Bruker SHELXTL'
_computing_structure_refinement 'SHELXL-97 (Sheldrick, 1997)'
_computing_structure_solution 'SHELXS-97 (Sheldrick, 1990)'
_diffrn_ambient_temperature 273(2)
_diffrn_measured_fraction_theta_full 1.000
_diffrn_measured_fraction_theta_max 0.958
_diffrn_measurement_device_type 'CCD area detector'
_diffrn_measurement_method 'phi and omega scans'
_diffrn_radiation_monochromator graphite
_diffrn_radiation_source 'fine-focus sealed tube'
_diffrn_radiation_type MoK\a
_diffrn_radiation_wavelength 0.71073
_diffrn_reflns_av_R_equivalents 0.0995
_diffrn_reflns_av_sigmaI/netI 0.0738
_diffrn_reflns_limit_h_max 9
_diffrn_reflns_limit_h_min -9
_diffrn_reflns_limit_k_max 19
_diffrn_reflns_limit_k_min -19
_diffrn_reflns_limit_l_max 9
_diffrn_reflns_limit_l_min -10
_diffrn_reflns_number 7050
_diffrn_reflns_theta_full 25.00
_diffrn_reflns_theta_max 28.26
_diffrn_reflns_theta_min 2.76
_exptl_absorpt_coefficient_mu 48.808
_exptl_absorpt_correction_type none
_exptl_crystal_density_diffrn 7.118
_exptl_crystal_density_meas 0
_exptl_crystal_F_000 1592
_refine_diff_density_max 2.332
_refine_diff_density_min -2.332
_refine_diff_density_rms 0.535
_refine_ls_extinction_coef 0.00077(12)
_refine_ls_extinction_expression Fc^*^=kFc[1+0.001xFc^2^\l^3^/sin(2\q)]^-1/4^
_refine_ls_extinction_method SHELXL
_refine_ls_goodness_of_fit_ref 1.154
_refine_ls_hydrogen_treatment mixed
_refine_ls_matrix_type full
_refine_ls_number_parameters 50
_refine_ls_number_reflns 1083
_refine_ls_number_restraints 0
_refine_ls_restrained_S_all 1.154
_refine_ls_R_factor_all 0.0688
_refine_ls_R_factor_gt 0.0485
_refine_ls_shift/su_max 0.000
_refine_ls_shift/su_mean 0.000
_refine_ls_structure_factor_coef Fsqd
_refine_ls_weighting_details 'calc w=1/[\s^2^(Fo^2^)+(0.0148P)^2^+10.5267P] where P=(Fo^2^+2Fc^2^)/3'
_refine_ls_weighting_scheme calc
_refine_ls_wR_factor_gt 0.0881
_refine_ls_wR_factor_ref 0.0937
_reflns_number_gt 879
_reflns_number_total 1083
_reflns_threshold_expression >2sigma(I)
_cod_data_source_file ja802848r_si_002_GdYGe_2_0.cif
_cod_data_source_block sm1792x
_cod_database_code 4108493

loop_
_symmetry_equiv_pos_as_xyz
'x, y, z'
'-x+1/2, -y, z+1/2'
'-x, y+1/2, -z'
'x+1/2, -y+1/2, -z+1/2'
'-x, -y, -z'
'x-1/2, y, -z-1/2'
'x, -y-1/2, z'
'-x-1/2, y-1/2, z-1/2'

loop_
_atom_site_label
_atom_site_type_symbol
_atom_site_fract_x
_atom_site_fract_y
_atom_site_fract_z
_atom_site_U_iso_or_equiv
_atom_site_adp_type
_atom_site_occupancy
_atom_site_symmetry_multiplicity
_atom_site_calc_flag
_atom_site_refinement_flags
Gd1 Gd 0.97489(10) 0.40024(5) 0.17793(11) 0.0097(3) Uani 0.715(10) 1 d P
Y1 Y 0.97489(10) 0.40024(5) 0.17793(11) 0.0097(3) Uani 0.285(10) 1 d P
Gd2 Gd 0.62344(12) 0.38305(6) 0.83876(12) 0.0088(3) Uani 0.535(10) 1 d P
Y2 Y 0.62344(12) 0.38305(6) 0.83876(12) 0.0088(3) Uani 0.465(10) 1 d P
Gd3 Gd 0.21048(18) 0.7500 0.49904(17) 0.0088(5) Uani 0.463(11) 2 d SP
Y3 Y 0.21048(18) 0.7500 0.49904(17) 0.0088(5) Uani 0.537(11) 2 d SP
Ge1 Ge 0.7825(2) 0.45601(10) 0.5335(2) 0.0097(4) Uani 1 1 d .
Ge2 Ge 0.0816(3) 0.7500 0.1144(3) 0.0098(6) Uani 1 2 d S
Ge3 Ge 0.3284(3) 0.7500 0.8647(3) 0.0101(6) Uani 1 2 d S

loop_
_atom_site_aniso_label
_atom_site_aniso_U_11
_atom_site_aniso_U_22
_atom_site_aniso_U_33
_atom_site_aniso_U_23
_atom_site_aniso_U_13
_atom_site_aniso_U_12
Gd1 0.0101(5) 0.0089(5) 0.0101(5) 0.0003(3) 0.0014(3) 0.0022(3)
Y1 0.0101(5) 0.0089(5) 0.0101(5) 0.0003(3) 0.0014(3) 0.0022(3)
Gd2 0.0108(5) 0.0063(5) 0.0094(5) 0.0007(3) 0.0002(4) -0.0003(3)
Y2 0.0108(5) 0.0063(5) 0.0094(5) 0.0007(3) 0.0002(4) -0.0003(3)
Gd3 0.0091(7) 0.0082(8) 0.0091(8) 0.000 -0.0004(5) 0.000
Y3 0.0091(7) 0.0082(8) 0.0091(8) 0.000 -0.0004(5) 0.000
Ge1 0.0099(8) 0.0082(8) 0.0110(9) 0.0007(6) 0.0008(6) 0.0001(6)
Ge2 0.0096(11) 0.0091(11) 0.0107(12) 0.000 -0.0005(9) 0.000
Ge3 0.0109(11) 0.0094(11) 0.0100(12) 0.000 -0.0013(9) 0.000

loop_
_atom_type_symbol
_atom_type_description
_atom_type_scat_dispersion_real
_atom_type_scat_dispersion_imag
_atom_type_scat_source
Ge Ge 0.1547 1.8001 'International Tables Vol C Tables 4.2.6.8 and 6.1.1.4'
Y Y -2.7962 3.5667 'International Tables Vol C Tables 4.2.6.8 and 6.1.1.4'
Gd Gd -0.1653 3.9035 'International Tables Vol C Tables 4.2.6.8 and 6.1.1.4'

loop_
_geom_angle_atom_site_label_1
_geom_angle_atom_site_label_2
_geom_angle_atom_site_label_3
_geom_angle
_geom_angle_site_symmetry_1
_geom_angle_site_symmetry_3
Ge1 Gd1 Ge3 94.07(6) 6_656 2_664
Ge1 Gd1 Ge1 96.60(5) 6_656 2_664
Ge3 Gd1 Ge1 169.30(6) 2_664 2_664
Ge1 Gd1 Ge2 84.83(5) 6_656 5_665
Ge3 Gd1 Ge2 84.14(5) 2_664 5_665
Ge1 Gd1 Ge2 97.65(5) 2_664 5_665
Ge1 Gd1 Ge3 134.54(6) 6_656 5_666
Ge3 Gd1 Ge3 84.50(4) 2_664 5_666
Ge1 Gd1 Ge3 88.62(5) 2_664 5_666
Ge2 Gd1 Ge3 49.76(5) 5_665 5_666
Ge1 Gd1 Ge1 139.24(6) 6_656 .
Ge3 Gd1 Ge1 90.38(6) 2_664 .
Ge1 Gd1 Ge1 80.98(3) 2_664 .
Ge2 Gd1 Ge1 135.92(5) 5_665 .
Ge3 Gd1 Ge1 86.22(5) 5_666 .
Ge1 Gd1 Y2 96.45(4) 6_656 2_664
Ge3 Gd1 Y2 126.91(5) 2_664 2_664
Ge1 Gd1 Y2 50.91(4) 2_664 2_664
Ge2 Gd1 Y2 148.54(4) 5_665 2_664
Ge3 Gd1 Y2 120.49(5) 5_666 2_664
Ge1 Gd1 Y2 50.81(3) . 2_664
Ge1 Gd1 Gd2 96.45(4) 6_656 2_664
Ge3 Gd1 Gd2 126.91(5) 2_664 2_664
Ge1 Gd1 Gd2 50.91(4) 2_664 2_664
Ge2 Gd1 Gd2 148.54(4) 5_665 2_664
Ge3 Gd1 Gd2 120.49(5) 5_666 2_664
Ge1 Gd1 Gd2 50.81(3) . 2_664
Y2 Gd1 Gd2 0.00(4) 2_664 2_664
Ge1 Gd1 Y3 54.80(4) 6_656 2_664
Ge3 Gd1 Y3 52.82(5) 2_664 2_664
Ge1 Gd1 Y3 135.74(5) 2_664 2_664
Ge2 Gd1 Y3 51.93(5) 5_665 2_664
Ge3 Gd1 Y3 91.10(5) 5_666 2_664
Ge1 Gd1 Y3 143.17(4) . 2_664
Y2 Gd1 Y3 148.32(3) 2_664 2_664
Gd2 Gd1 Y3 148.32(3) 2_664 2_664
Ge1 Gd1 Gd3 54.80(4) 6_656 2_664
Ge3 Gd1 Gd3 52.82(5) 2_664 2_664
Ge1 Gd1 Gd3 135.74(5) 2_664 2_664
Ge2 Gd1 Gd3 51.93(5) 5_665 2_664
Ge3 Gd1 Gd3 91.10(5) 5_666 2_664
Ge1 Gd1 Gd3 143.17(4) . 2_664
Y2 Gd1 Gd3 148.32(3) 2_664 2_664
Gd2 Gd1 Gd3 148.32(3) 2_664 2_664
Y3 Gd1 Gd3 0.00(4) 2_664 2_664
Ge1 Gd1 Ge1 76.72(3) 6_656 5_766
Ge3 Gd1 Ge1 83.06(5) 2_664 5_766
Ge1 Gd1 Ge1 98.54(5) 2_664 5_766
Ge2 Gd1 Ge1 156.67(5) 5_665 5_766
Ge3 Gd1 Ge1 147.15(5) 5_666 5_766
Ge1 Gd1 Ge1 63.64(5) . 5_766
Y2 Gd1 Ge1 49.75(3) 2_664 5_766
Gd2 Gd1 Ge1 49.75(3) 2_664 5_766
Y3 Gd1 Ge1 105.06(5) 2_664 5_766
Gd3 Gd1 Ge1 105.06(5) 2_664 5_766
Ge1 Gd1 Y3 148.73(4) 6_656 5_666
Ge3 Gd1 Y3 54.67(5) 2_664 5_666
Ge1 Gd1 Y3 114.67(5) 2_664 5_666
Ge2 Gd1 Y3 90.63(5) 5_665 5_666
Ge3 Gd1 Y3 50.93(5) 5_666 5_666
Ge1 Gd1 Y3 52.43(4) . 5_666
Y2 Gd1 Y3 103.19(4) 2_664 5_666
Gd2 Gd1 Y3 103.19(4) 2_664 5_666
Y3 Gd1 Y3 98.76(4) 2_664 5_666
Gd3 Gd1 Y3 98.76(4) 2_664 5_666
Ge1 Gd1 Y3 97.72(5) 5_766 5_666
Ge1 Gd2 Ge1 90.87(4) . 2_665
Ge1 Gd2 Ge1 120.51(6) . 6_557
Ge1 Gd2 Ge1 75.55(5) 2_665 6_557
Ge1 Gd2 Ge2 91.47(6) . 5_666
Ge1 Gd2 Ge2 106.53(6) 2_665 5_666
Ge1 Gd2 Ge2 148.03(6) 6_557 5_666
Ge1 Gd2 Ge3 144.32(6) . 5_667
Ge1 Gd2 Ge3 96.10(6) 2_665 5_667
Ge1 Gd2 Ge3 95.08(6) 6_557 5_667
Ge2 Gd2 Ge3 53.00(6) 5_666 5_667
Ge1 Gd2 Ge2 89.49(6) . 2_565
Ge1 Gd2 Ge2 161.46(5) 2_665 2_565
Ge1 Gd2 Ge2 88.33(6) 6_557 2_565
Ge2 Gd2 Ge2 91.98(4) 5_666 2_565
Ge3 Gd2 Ge2 94.37(5) 5_667 2_565
Ge1 Gd2 Y3 145.44(5) . 2_565
Ge1 Gd2 Y3 117.53(5) 2_665 2_565
Ge1 Gd2 Y3 55.95(4) 6_557 2_565
Ge2 Gd2 Y3 98.11(5) 5_666 2_565
Ge3 Gd2 Y3 56.76(5) 5_667 2_565
Ge2 Gd2 Y3 57.22(5) 2_565 2_565
Ge1 Gd2 Gd3 145.44(5) . 2_565
Ge1 Gd2 Gd3 117.53(5) 2_665 2_565
Ge1 Gd2 Gd3 55.95(4) 6_557 2_565
Ge2 Gd2 Gd3 98.11(5) 5_666 2_565
Ge3 Gd2 Gd3 56.76(5) 5_667 2_565
Ge2 Gd2 Gd3 57.22(5) 2_565 2_565
Y3 Gd2 Gd3 0.00(3) 2_565 2_565
Ge1 Gd2 Y3 56.10(4) . 5_666
Ge1 Gd2 Y3 139.00(5) 2_665 5_666
Ge1 Gd2 Y3 139.82(5) 6_557 5_666
Ge2 Gd2 Y3 56.87(5) 5_666 5_666
Ge3 Gd2 Y3 99.04(5) 5_667 5_666
Ge2 Gd2 Y3 53.34(5) 2_565 5_666
Y3 Gd2 Y3 102.58(4) 2_565 5_666
Gd3 Gd2 Y3 102.58(4) 2_565 5_666
Ge1 Gd2 Gd3 56.10(4) . 5_666
Ge1 Gd2 Gd3 139.00(5) 2_665 5_666
Ge1 Gd2 Gd3 139.82(5) 6_557 5_666
Ge2 Gd2 Gd3 56.87(5) 5_666 5_666
Ge3 Gd2 Gd3 99.04(5) 5_667 5_666
Ge2 Gd2 Gd3 53.34(5) 2_565 5_666
Y3 Gd2 Gd3 102.58(4) 2_565 5_666
Gd3 Gd2 Gd3 102.58(4) 2_565 5_666
Y3 Gd2 Gd3 0.00(3) 5_666 5_666
Ge1 Gd2 Y1 57.13(4) . 2_665
Ge1 Gd2 Y1 59.50(4) 2_665 2_665
Ge1 Gd2 Y1 66.59(4) 6_557 2_665
Ge2 Gd2 Y1 142.75(5) 5_666 2_665
Ge3 Gd2 Y1 151.71(4) 5_667 2_665
Ge2 Gd2 Y1 105.88(5) 2_565 2_665
Y3 Gd2 Y1 119.09(4) 2_565 2_665
Gd3 Gd2 Y1 119.09(4) 2_565 2_665
Y3 Gd2 Y1 108.85(4) 5_666 2_665
Gd3 Gd2 Y1 108.85(4) 5_666 2_665
Ge1 Gd2 Gd1 57.13(4) . 2_665
Ge1 Gd2 Gd1 59.50(4) 2_665 2_665
Ge1 Gd2 Gd1 66.59(4) 6_557 2_665
Ge2 Gd2 Gd1 142.75(5) 5_666 2_665
Ge3 Gd2 Gd1 151.71(4) 5_667 2_665
Ge2 Gd2 Gd1 105.88(5) 2_565 2_665
Y3 Gd2 Gd1 119.09(4) 2_565 2_665
Gd3 Gd2 Gd1 119.09(4) 2_565 2_665
Y3 Gd2 Gd1 108.85(4) 5_666 2_665
Gd3 Gd2 Gd1 108.85(4) 5_666 2_665
Y1 Gd2 Gd1 0.00(4) 2_665 2_665
Ge3 Gd3 Ge2 89.48(7) . 6_656
Ge3 Gd3 Ge1 94.20(4) . 5_666
Ge2 Gd3 Ge1 87.64(4) 6_656 5_666
Ge3 Gd3 Ge1 94.20(4) . 3_656
Ge2 Gd3 Ge1 87.64(4) 6_656 3_656
Ge1 Gd3 Ge1 170.33(8) 5_666 3_656
Ge3 Gd3 Ge3 87.87(5) . 6_557
Ge2 Gd3 Ge3 177.35(7) 6_656 6_557
Ge1 Gd3 Ge3 92.56(4) 5_666 6_557
Ge1 Gd3 Ge3 92.56(4) 3_656 6_557
Ge3 Gd3 Ge2 179.36(8) . .
Ge2 Gd3 Ge2 91.16(5) 6_656 .
Ge1 Gd3 Ge2 85.83(4) 5_666 .
Ge1 Gd3 Ge2 85.83(4) 3_656 .
Ge3 Gd3 Ge2 91.49(7) 6_557 .
Ge3 Gd3 Y2 124.55(5) . 2_564
Ge2 Gd3 Y2 126.95(5) 6_656 2_564
Ge1 Gd3 Y2 54.34(4) 5_666 2_564
Ge1 Gd3 Y2 123.36(5) 3_656 2_564
Ge3 Gd3 Y2 54.94(4) 6_557 2_564
Ge2 Gd3 Y2 54.98(4) . 2_564
Ge3 Gd3 Gd2 124.55(5) . 2_564
Ge2 Gd3 Gd2 126.95(5) 6_656 2_564
Ge1 Gd3 Gd2 54.34(4) 5_666 2_564
Ge1 Gd3 Gd2 123.36(5) 3_656 2_564
Ge3 Gd3 Gd2 54.94(4) 6_557 2_564
Ge2 Gd3 Gd2 54.98(4) . 2_564
Y2 Gd3 Gd2 0.00(2) 2_564 2_564
Ge3 Gd3 Y2 124.55(5) . 8_665
Ge2 Gd3 Y2 126.95(5) 6_656 8_665
Ge1 Gd3 Y2 123.36(5) 5_666 8_665
Ge1 Gd3 Y2 54.34(4) 3_656 8_665
Ge3 Gd3 Y2 54.94(4) 6_557 8_665
Ge2 Gd3 Y2 54.98(4) . 8_665
Y2 Gd3 Y2 69.29(5) 2_564 8_665
Gd2 Gd3 Y2 69.29(5) 2_564 8_665
Ge3 Gd3 Gd2 124.55(5) . 8_665
Ge2 Gd3 Gd2 126.95(5) 6_656 8_665
Ge1 Gd3 Gd2 123.36(5) 5_666 8_665
Ge1 Gd3 Gd2 54.34(4) 3_656 8_665
Ge3 Gd3 Gd2 54.94(4) 6_557 8_665
Ge2 Gd3 Gd2 54.98(4) . 8_665
Y2 Gd3 Gd2 69.29(5) 2_564 8_665
Gd2 Gd3 Gd2 69.29(5) 2_564 8_665
Y2 Gd3 Gd2 0.00(2) 8_665 8_665
Ge3 Gd3 Y2 126.86(5) . 5_666
Ge2 Gd3 Y2 55.50(4) 6_656 5_666
Ge1 Gd3 Y2 51.28(4) 5_666 5_666
Ge1 Gd3 Y2 119.33(5) 3_656 5_666
Ge3 Gd3 Y2 126.42(5) 6_557 5_666
Ge2 Gd3 Y2 53.60(4) . 5_666
Y2 Gd3 Y2 71.48(3) 2_564 5_666
Gd2 Gd3 Y2 71.48(3) 2_564 5_666
Y2 Gd3 Y2 108.59(4) 8_665 5_666
Gd2 Gd3 Y2 108.59(4) 8_665 5_666
Ge3 Gd3 Gd2 126.86(5) . 5_666
Ge2 Gd3 Gd2 55.50(4) 6_656 5_666
Ge1 Gd3 Gd2 51.28(4) 5_666 5_666
Ge1 Gd3 Gd2 119.33(5) 3_656 5_666
Ge3 Gd3 Gd2 126.42(5) 6_557 5_666
Ge2 Gd3 Gd2 53.60(4) . 5_666
Y2 Gd3 Gd2 71.48(3) 2_564 5_666
Gd2 Gd3 Gd2 71.48(3) 2_564 5_666
Y2 Gd3 Gd2 108.59(4) 8_665 5_666
Gd2 Gd3 Gd2 108.59(4) 8_665 5_666
Y2 Gd3 Gd2 0.00(3) 5_666 5_666
Gd2 Ge1 Y2 147.14(6) . 2_664
Gd2 Ge1 Gd2 147.14(6) . 2_664
Y2 Ge1 Gd2 0.00(4) 2_664 2_664
Gd2 Ge1 Y1 90.76(6) . 6_556
Y2 Ge1 Y1 97.87(5) 2_664 6_556
Gd2 Ge1 Y1 97.87(5) 2_664 6_556
Gd2 Ge1 Gd1 90.76(6) . 6_556
Y2 Ge1 Gd1 97.87(5) 2_664 6_556
Gd2 Ge1 Gd1 97.87(5) 2_664 6_556
Y1 Ge1 Gd1 0.00(4) 6_556 6_556
Gd2 Ge1 Y2 87.87(5) . 6_657
Y2 Ge1 Y2 104.45(5) 2_664 6_657
Gd2 Ge1 Y2 104.45(5) 2_664 6_657
Y1 Ge1 Y2 140.42(6) 6_556 6_657
Gd1 Ge1 Y2 140.42(6) 6_556 6_657
Gd2 Ge1 Gd2 87.87(5) . 6_657
Y2 Ge1 Gd2 104.45(5) 2_664 6_657
Gd2 Ge1 Gd2 104.45(5) 2_664 6_657
Y1 Ge1 Gd2 140.42(6) 6_556 6_657
Gd1 Ge1 Gd2 140.42(6) 6_556 6_657
Y2 Ge1 Gd2 0.00(4) 6_657 6_657
Gd2 Ge1 Y3 72.62(5) . 5_666
Y2 Ge1 Y3 140.17(6) 2_664 5_666
Gd2 Ge1 Y3 140.17(6) 2_664 5_666
Y1 Ge1 Y3 72.17(5) 6_556 5_666
Gd1 Ge1 Y3 72.17(5) 6_556 5_666
Y2 Ge1 Y3 69.71(5) 6_657 5_666
Gd2 Ge1 Y3 69.71(5) 6_657 5_666
Gd2 Ge1 Gd3 72.62(5) . 5_666
Y2 Ge1 Gd3 140.17(6) 2_664 5_666
Gd2 Ge1 Gd3 140.17(6) 2_664 5_666
Y1 Ge1 Gd3 72.17(5) 6_556 5_666
Gd1 Ge1 Gd3 72.17(5) 6_556 5_666
Y2 Ge1 Gd3 69.71(5) 6_657 5_666
Gd2 Ge1 Gd3 69.71(5) 6_657 5_666
Y3 Ge1 Gd3 0.00(5) 5_666 5_666
Gd2 Ge1 Y1 71.96(5) . 2_665
Y2 Ge1 Y1 77.61(5) 2_664 2_665
Gd2 Ge1 Y1 77.61(5) 2_664 2_665
Y1 Ge1 Y1 83.40(5) 6_556 2_665
Gd1 Ge1 Y1 83.40(5) 6_556 2_665
Y2 Ge1 Y1 132.90(6) 6_657 2_665
Gd2 Ge1 Y1 132.90(6) 6_657 2_665
Y3 Ge1 Y1 136.22(6) 5_666 2_665
Gd3 Ge1 Y1 136.22(6) 5_666 2_665
Gd2 Ge1 Gd1 71.96(5) . 2_665
Y2 Ge1 Gd1 77.61(5) 2_664 2_665
Gd2 Ge1 Gd1 77.61(5) 2_664 2_665
Y1 Ge1 Gd1 83.40(5) 6_556 2_665
Gd1 Ge1 Gd1 83.40(5) 6_556 2_665
Y2 Ge1 Gd1 132.90(6) 6_657 2_665
Gd2 Ge1 Gd1 132.90(6) 6_657 2_665
Y3 Ge1 Gd1 136.22(6) 5_666 2_665
Gd3 Ge1 Gd1 136.22(6) 5_666 2_665
Y1 Ge1 Gd1 0.00(2) 2_665 2_665
Gd2 Ge1 Gd1 143.17(6) . .
Y2 Ge1 Gd1 69.69(4) 2_664 .
Gd2 Ge1 Gd1 69.69(4) 2_664 .
Y1 Ge1 Gd1 79.77(5) 6_556 .
Gd1 Ge1 Gd1 79.77(5) 6_556 .
Y2 Ge1 Gd1 77.99(5) 6_657 .
Gd2 Ge1 Gd1 77.99(5) 6_657 .
Y3 Ge1 Gd1 70.58(4) 5_666 .
Gd3 Ge1 Gd1 70.58(4) 5_666 .
Y1 Ge1 Gd1 140.46(6) 2_665 .
Gd1 Ge1 Gd1 140.46(6) 2_665 .
Gd2 Ge1 Y1 85.93(5) . 5_766
Y2 Ge1 Y1 73.25(5) 2_664 5_766
Gd2 Ge1 Y1 73.25(5) 2_664 5_766
Y1 Ge1 Y1 155.63(5) 6_556 5_766
Gd1 Ge1 Y1 155.63(5) 6_556 5_766
Y2 Ge1 Y1 63.67(4) 6_657 5_766
Gd2 Ge1 Y1 63.67(4) 6_657 5_766
Y3 Ge1 Y1 129.03(6) 5_666 5_766
Gd3 Ge1 Y1 129.03(6) 5_666 5_766
Y1 Ge1 Y1 72.60(4) 2_665 5_766
Gd1 Ge1 Y1 72.60(4) 2_665 5_766
Gd1 Ge1 Y1 116.36(5) . 5_766
Gd2 Ge1 Gd1 85.93(5) . 5_766
Y2 Ge1 Gd1 73.25(5) 2_664 5_766
Gd2 Ge1 Gd1 73.25(5) 2_664 5_766
Y1 Ge1 Gd1 155.63(5) 6_556 5_766
Gd1 Ge1 Gd1 155.63(5) 6_556 5_766
Y2 Ge1 Gd1 63.67(4) 6_657 5_766
Gd2 Ge1 Gd1 63.67(4) 6_657 5_766
Y3 Ge1 Gd1 129.03(6) 5_666 5_766
Gd3 Ge1 Gd1 129.03(6) 5_666 5_766
Y1 Ge1 Gd1 72.60(4) 2_665 5_766
Gd1 Ge1 Gd1 72.60(4) 2_665 5_766
Gd1 Ge1 Gd1 116.36(5) . 5_766
Y1 Ge1 Gd1 0.00(3) 5_766 5_766
Gd2 Ge1 Ge1 130.13(8) . 5_766
Y2 Ge1 Ge1 53.33(4) 2_664 5_766
Gd2 Ge1 Ge1 53.33(4) 2_664 5_766
Y1 Ge1 Ge1 138.45(8) 6_556 5_766
Gd1 Ge1 Ge1 138.45(8) 6_556 5_766
Y2 Ge1 Ge1 51.12(5) 6_657 5_766
Gd2 Ge1 Ge1 51.12(5) 6_657 5_766
Y3 Ge1 Ge1 109.27(7) 5_666 5_766
Gd3 Ge1 Ge1 109.27(7) 5_666 5_766
Y1 Ge1 Ge1 113.04(7) 2_665 5_766
Gd1 Ge1 Ge1 113.04(7) 2_665 5_766
Gd1 Ge1 Ge1 63.17(5) . 5_766
Y1 Ge1 Ge1 53.20(4) 5_766 5_766
Gd1 Ge1 Ge1 53.20(4) 5_766 5_766
Ge3 Ge2 Y3 117.18(9) 1_554 6_556
Ge3 Ge2 Gd3 117.18(9) 1_554 6_556
Y3 Ge2 Gd3 0.000(16) 6_556 6_556
Ge3 Ge2 Y2 64.04(6) 1_554 3_656
Y3 Ge2 Y2 138.70(4) 6_556 3_656
Gd3 Ge2 Y2 138.70(4) 6_556 3_656
Ge3 Ge2 Gd2 64.04(6) 1_554 3_656
Y3 Ge2 Gd2 138.70(4) 6_556 3_656
Gd3 Ge2 Gd2 138.70(4) 6_556 3_656
Y2 Ge2 Gd2 0.00(4) 3_656 3_656
Ge3 Ge2 Y2 64.04(6) 1_554 5_666
Y3 Ge2 Y2 138.70(4) 6_556 5_666
Gd3 Ge2 Y2 138.70(4) 6_556 5_666
Y2 Ge2 Y2 81.29(7) 3_656 5_666
Gd2 Ge2 Y2 81.29(7) 3_656 5_666
Ge3 Ge2 Gd2 64.04(6) 1_554 5_666
Y3 Ge2 Gd2 138.70(4) 6_556 5_666
Gd3 Ge2 Gd2 138.70(4) 6_556 5_666
Y2 Ge2 Gd2 81.29(7) 3_656 5_666
Gd2 Ge2 Gd2 81.29(7) 3_656 5_666
Y2 Ge2 Gd2 0.00(4) 5_666 5_666
Ge3 Ge2 Y2 139.96(3) 1_554 2_564
Y3 Ge2 Y2 71.15(5) 6_556 2_564
Gd3 Ge2 Y2 71.15(5) 6_556 2_564
Y2 Ge2 Y2 137.32(8) 3_656 2_564
Gd2 Ge2 Y2 137.32(8) 3_656 2_564
Y2 Ge2 Y2 84.14(4) 5_666 2_564
Gd2 Ge2 Y2 84.14(4) 5_666 2_564
Ge3 Ge2 Gd2 139.96(3) 1_554 2_564
Y3 Ge2 Gd2 71.15(5) 6_556 2_564
Gd3 Ge2 Gd2 71.15(5) 6_556 2_564
Y2 Ge2 Gd2 137.32(8) 3_656 2_564
Gd2 Ge2 Gd2 137.32(8) 3_656 2_564
Y2 Ge2 Gd2 84.14(4) 5_666 2_564
Gd2 Ge2 Gd2 84.14(4) 5_666 2_564
Y2 Ge2 Gd2 0.00(3) 2_564 2_564
Ge3 Ge2 Y2 139.96(3) 1_554 8_665
Y3 Ge2 Y2 71.15(5) 6_556 8_665
Gd3 Ge2 Y2 71.15(5) 6_556 8_665
Y2 Ge2 Y2 84.14(4) 3_656 8_665
Gd2 Ge2 Y2 84.14(4) 3_656 8_665
Y2 Ge2 Y2 137.32(8) 5_666 8_665
Gd2 Ge2 Y2 137.32(8) 5_666 8_665
Y2 Ge2 Y2 79.98(7) 2_564 8_665
Gd2 Ge2 Y2 79.98(7) 2_564 8_665
Ge3 Ge2 Gd2 139.96(3) 1_554 8_665
Y3 Ge2 Gd2 71.15(5) 6_556 8_665
Gd3 Ge2 Gd2 71.15(5) 6_556 8_665
Y2 Ge2 Gd2 84.14(4) 3_656 8_665
Gd2 Ge2 Gd2 84.14(4) 3_656 8_665
Y2 Ge2 Gd2 137.32(8) 5_666 8_665
Gd2 Ge2 Gd2 137.32(8) 5_666 8_665
Y2 Ge2 Gd2 79.98(7) 2_564 8_665
Gd2 Ge2 Gd2 79.98(7) 2_564 8_665
Y2 Ge2 Gd2 0.00(3) 8_665 8_665
Ge3 Ge2 Gd3 117.31(9) 1_554 .
Y3 Ge2 Gd3 125.51(8) 6_556 .
Gd3 Ge2 Gd3 125.51(8) 6_556 .
Y2 Ge2 Gd3 69.52(5) 3_656 .
Gd2 Ge2 Gd3 69.52(5) 3_656 .
Y2 Ge2 Gd3 69.52(5) 5_666 .
Gd2 Ge2 Gd3 69.52(5) 5_666 .
Y2 Ge2 Gd3 67.80(5) 2_564 .
Gd2 Ge2 Gd3 67.80(5) 2_564 .
Y2 Ge2 Gd3 67.80(5) 8_665 .
Gd2 Ge2 Gd3 67.80(5) 8_665 .
Ge2 Ge3 Gd3 117.95(9) 1_556 .
Ge2 Ge3 Y2 62.96(6) 1_556 3_657
Gd3 Ge3 Y2 139.06(4) . 3_657
Ge2 Ge3 Gd2 62.96(6) 1_556 3_657
Gd3 Ge3 Gd2 139.06(4) . 3_657
Y2 Ge3 Gd2 0.00(2) 3_657 3_657
Ge2 Ge3 Y2 62.96(6) 1_556 5_667
Gd3 Ge3 Y2 139.06(4) . 5_667
Y2 Ge3 Y2 80.37(7) 3_657 5_667
Gd2 Ge3 Y2 80.37(7) 3_657 5_667
Ge2 Ge3 Gd2 62.96(6) 1_556 5_667
Gd3 Ge3 Gd2 139.06(4) . 5_667
Y2 Ge3 Gd2 80.37(7) 3_657 5_667
Gd2 Ge3 Gd2 80.37(7) 3_657 5_667
Y2 Ge3 Gd2 0.00(2) 5_667 5_667
Ge2 Ge3 Gd1 133.25(4) 1_556 2_665
Gd3 Ge3 Gd1 72.42(5) . 2_665
Y2 Ge3 Gd1 140.17(8) 3_657 2_665
Gd2 Ge3 Gd1 140.17(8) 3_657 2_665
Y2 Ge3 Gd1 80.12(4) 5_667 2_665
Gd2 Ge3 Gd1 80.12(4) 5_667 2_665
Ge2 Ge3 Y1 133.25(4) 1_556 2_665
Gd3 Ge3 Y1 72.42(5) . 2_665
Y2 Ge3 Y1 140.17(8) 3_657 2_665
Gd2 Ge3 Y1 140.17(8) 3_657 2_665
Y2 Ge3 Y1 80.12(4) 5_667 2_665
Gd2 Ge3 Y1 80.12(4) 5_667 2_665
Gd1 Ge3 Y1 0.00(3) 2_665 2_665
Ge2 Ge3 Gd1 133.25(4) 1_556 8_766
Gd3 Ge3 Gd1 72.42(5) . 8_766
Y2 Ge3 Gd1 80.12(4) 3_657 8_766
Gd2 Ge3 Gd1 80.12(4) 3_657 8_766
Y2 Ge3 Gd1 140.17(8) 5_667 8_766
Gd2 Ge3 Gd1 140.17(8) 5_667 8_766
Gd1 Ge3 Gd1 93.45(7) 2_665 8_766
Y1 Ge3 Gd1 93.45(7) 2_665 8_766
Ge2 Ge3 Y1 133.25(4) 1_556 8_766
Gd3 Ge3 Y1 72.42(5) . 8_766
Y2 Ge3 Y1 80.12(4) 3_657 8_766
Gd2 Ge3 Y1 80.12(4) 3_657 8_766
Y2 Ge3 Y1 140.17(8) 5_667 8_766
Gd2 Ge3 Y1 140.17(8) 5_667 8_766
Gd1 Ge3 Y1 93.45(7) 2_665 8_766
Y1 Ge3 Y1 93.45(7) 2_665 8_766
Gd1 Ge3 Y1 0.00(3) 8_766 8_766
Ge2 Ge3 Y3 114.53(9) 1_556 6_657
Gd3 Ge3 Y3 127.52(8) . 6_657
Y2 Ge3 Y3 68.30(5) 3_657 6_657
Gd2 Ge3 Y3 68.30(5) 3_657 6_657
Y2 Ge3 Y3 68.30(5) 5_667 6_657
Gd2 Ge3 Y3 68.30(5) 5_667 6_657
Gd1 Ge3 Y3 72.29(5) 2_665 6_657
Y1 Ge3 Y3 72.29(5) 2_665 6_657
Gd1 Ge3 Y3 72.29(5) 8_766 6_657
Y1 Ge3 Y3 72.29(5) 8_766 6_657

loop_
_geom_bond_atom_site_label_1
_geom_bond_atom_site_label_2
_geom_bond_distance
_geom_bond_site_symmetry_2
Gd1 Ge1 2.9861(19) 6_656
Gd1 Ge3 3.0482(18) 2_664
Gd1 Ge1 3.1068(18) 2_664
Gd1 Ge2 3.200(2) 5_665
Gd1 Ge3 3.2306(19) 5_666
Gd1 Ge1 3.231(2) .
Gd1 Y2 3.5170(17) 2_664
Gd1 Gd2 3.5170(17) 2_664
Gd1 Y3 3.5581(16) 2_664
Gd1 Gd3 3.5581(16) 2_664
Gd1 Ge1 3.6010(19) 5_766
Gd1 Y3 3.6341(16) 5_666
Gd2 Ge1 2.8709(19) .
Gd2 Ge1 2.9065(19) 2_665
Gd2 Ge1 2.995(2) 6_557
Gd2 Ge2 3.017(2) 5_666
Gd2 Ge3 3.046(2) 5_667
Gd2 Ge2 3.058(2) 2_565
Gd2 Y3 3.4573(17) 2_565
Gd2 Gd3 3.4573(17) 2_565
Gd2 Y3 3.5117(17) 5_666
Gd2 Gd3 3.5117(17) 5_666
Gd2 Y1 3.5170(16) 2_665
Gd2 Gd1 3.5170(16) 2_665
Gd3 Ge3 2.974(3) .
Gd3 Ge2 2.977(3) 6_656
Gd3 Ge1 3.0541(19) 5_666
Gd3 Ge1 3.0541(19) 3_656
Gd3 Ge3 3.112(3) 6_557
Gd3 Ge2 3.139(3) .
Gd3 Y2 3.4573(17) 2_564
Gd3 Gd2 3.4573(17) 2_564
Gd3 Y2 3.4573(17) 8_665
Gd3 Gd2 3.4573(17) 8_665
Gd3 Y2 3.5117(17) 5_666
Gd3 Gd2 3.5117(17) 5_666
Ge1 Y2 2.9065(19) 2_664
Ge1 Gd2 2.9065(19) 2_664
Ge1 Y1 2.9861(19) 6_556
Ge1 Gd1 2.9861(19) 6_556
Ge1 Y2 2.995(2) 6_657
Ge1 Gd2 2.995(2) 6_657
Ge1 Y3 3.0541(19) 5_666
Ge1 Gd3 3.0541(19) 5_666
Ge1 Y1 3.1068(18) 2_665
Ge1 Gd1 3.1068(18) 2_665
Ge1 Y1 3.6010(19) 5_766
Ge1 Gd1 3.6010(19) 5_766
Ge1 Ge1 3.616(3) 5_766
Ge2 Ge3 2.706(3) 1_554
Ge2 Y3 2.977(3) 6_556
Ge2 Gd3 2.977(3) 6_556
Ge2 Y2 3.017(2) 3_656
Ge2 Gd2 3.017(2) 3_656
Ge2 Y2 3.017(2) 5_666
Ge2 Gd2 3.017(2) 5_666
Ge2 Y2 3.058(2) 2_564
Ge2 Gd2 3.058(2) 2_564
Ge2 Y2 3.058(2) 8_665
Ge2 Gd2 3.058(2) 8_665
Ge3 Ge2 2.706(3) 1_556
Ge3 Y2 3.046(2) 3_657
Ge3 Gd2 3.046(2) 3_657
Ge3 Y2 3.046(2) 5_667
Ge3 Gd2 3.046(2) 5_667
Ge3 Gd1 3.0482(18) 2_665
Ge3 Y1 3.0482(18) 2_665
Ge3 Gd1 3.0482(18) 8_766
Ge3 Y1 3.0482(18) 8_766
Ge3 Y3 3.112(3) 6_657
